data_4034874
loop_
_publ_author_name
'Urabe, Daisuke'
'Nakagawa, Yuki'
'Mukai, Ken'
'Fukushima, Kei-Ichiro'
'Aoki, Naoto'
'Itoh, Hiroaki'
'Nagatomo, Masanori'
'Inoue, Masayuki'

_publ_section_title
;
 Total Synthesis and Biological Evaluation of 19-Hydroxysarmentogenin-3
 -O-\a-l-rhamnoside, Trewianin, and Their Aglycons.
;
_journal_issue 22
_journal_name_full 'The Journal of organic chemistry'
_journal_page_first 13888
_journal_page_last 13910
_journal_paper_doi 10.1021/acs.joc.8b02219
_journal_volume 83
_journal_year 2018
_chemical_formula_sum 'C26 H40 O5.25 Si'
_chemical_formula_weight 464.67
_space_group_IT_number 79
_space_group_name_Hall 'I 4'
_space_group_name_H-M_alt 'I 4'
_symmetry_cell_setting tetragonal
_symmetry_space_group_name_H-M 'I 4'
_atom_sites_solution_hydrogens geom
_atom_sites_solution_primary direct
_atom_sites_solution_secondary difmap
_audit_creation_method SHELXL-97
_cell_angle_alpha 90.00
_cell_angle_beta 90.00
_cell_angle_gamma 90.00
_cell_formula_units_Z 8
_cell_length_a 28.813(2)
_cell_length_b 28.813(2)
_cell_length_c 6.1244(7)
_cell_measurement_reflns_used 2808
_cell_measurement_temperature 93
_cell_measurement_theta_max 20.12
_cell_measurement_theta_min 2.23
_cell_volume 5084.4(8)
_computing_cell_refinement 'Bruker APEX2 (Bruker AXS, 2010)'
_computing_data_collection 'Bruker APEX2 (Bruker AXS, 2010)'
_computing_data_reduction 'Bruker SAINT (Bruker AXS, 2004)'
_computing_molecular_graphics 'Brukre SHELXTL (Bruker AXS,2008)'
_computing_publication_material 'Bruker XCIF (Bruker AXS, 2008)'
_computing_structure_refinement 'SHELXL-97 (Sheldrick, 1997)'
_computing_structure_solution 'SHELXS-97 (Sheldrick, 1997)'
_diffrn_ambient_temperature 93
_diffrn_detector_area_resol_mean 8.333
_diffrn_measured_fraction_theta_full 0.982
_diffrn_measured_fraction_theta_max 0.982
_diffrn_measurement_device_type 'Bruker APEXII CCD area detector'
_diffrn_measurement_method 'phi and omega scans'
_diffrn_radiation_monochromator 'Bruker Helios multilayer confocal mirror'
_diffrn_radiation_source 'Bruker TXS fine-focus rotating anode'
_diffrn_radiation_type MoK\a
_diffrn_radiation_wavelength 0.71073
_diffrn_reflns_av_R_equivalents 0.0561
_diffrn_reflns_av_sigmaI/netI 0.0624
_diffrn_reflns_limit_h_max 18
_diffrn_reflns_limit_h_min -27
_diffrn_reflns_limit_k_max 27
_diffrn_reflns_limit_k_min -26
_diffrn_reflns_limit_l_max 5
_diffrn_reflns_limit_l_min -5
_diffrn_reflns_number 7687
_diffrn_reflns_theta_full 19.76
_diffrn_reflns_theta_max 19.76
_diffrn_reflns_theta_min 2.24
_exptl_absorpt_coefficient_mu 0.127
_exptl_absorpt_correction_T_max 0.9962
_exptl_absorpt_correction_T_min 0.9727
_exptl_absorpt_correction_type empirical
_exptl_absorpt_process_details
;
SADABS Sheldrick 1996
;
_exptl_crystal_colour colorless
_exptl_crystal_density_diffrn 1.214
_exptl_crystal_density_method 'not measured'
_exptl_crystal_description needle
_exptl_crystal_F_000 2016
_exptl_crystal_size_max 0.22
_exptl_crystal_size_mid 0.03
_exptl_crystal_size_min 0.03
_refine_diff_density_max 0.513
_refine_diff_density_min -0.302
_refine_diff_density_rms 0.058
_refine_ls_abs_structure_details 'Flack H D (1983), Acta Cryst. A39, 876-881'
_refine_ls_abs_structure_Flack 0.2(4)
_refine_ls_extinction_coef 0.0013(4)
_refine_ls_extinction_expression Fc^*^=kFc[1+0.001xFc^2^\l^3^/sin(2\q)]^-1/4^
_refine_ls_extinction_method SHELXL
_refine_ls_goodness_of_fit_ref 1.053
_refine_ls_hydrogen_treatment constr
_refine_ls_matrix_type full
_refine_ls_number_parameters 302
_refine_ls_number_reflns 2107
_refine_ls_number_restraints 409
_refine_ls_restrained_S_all 0.955
_refine_ls_R_factor_all 0.0699
_refine_ls_R_factor_gt 0.0584
_refine_ls_shift/su_max 0.016
_refine_ls_shift/su_mean 0.000
_refine_ls_structure_factor_coef Fsqd
_refine_ls_weighting_details 'calc w=1/[\s^2^(Fo^2^)+(0.0838P)^2^+12.0463P] where P=(Fo^2^+2Fc^2^)/3'
_refine_ls_weighting_scheme calc
_refine_ls_wR_factor_gt 0.1425
_refine_ls_wR_factor_ref 0.1485
_reflns_number_gt 1837
_reflns_number_total 2107
_reflns_threshold_expression >2sigma(I)
_cod_data_source_file jo8b02219_si_002.cif
_cod_data_source_block i4
_cod_depositor_comments
;
The following automatic conversions were performed:

data item '_symmetry_cell_setting' value 'Tetragonal' was changed to
'tetragonal' in accordance with the
/home/data/users/saulius/crontab/automatic-downloads/current/ACS/lib/dictionaries/cif_core.dic
dictionary named 'cif_core.dic' version 2.4.2 last updated on
2011-04-26.

Automatic conversion script
Id: cif_fix_values 6909 2019-04-08 15:41:33Z antanas 
;
_cod_original_cell_volume 5084.6(8)
_cod_original_sg_symbol_H-M 'I4   '
_cod_database_code 4034874

loop_
_symmetry_equiv_pos_as_xyz
'x, y, z'
'-x, -y, z'
'-y, x, z'
'y, -x, z'
'x+1/2, y+1/2, z+1/2'
'-x+1/2, -y+1/2, z+1/2'
'-y+1/2, x+1/2, z+1/2'
'y+1/2, -x+1/2, z+1/2'

loop_
_atom_site_label
_atom_site_type_symbol
_atom_site_fract_x
_atom_site_fract_y
_atom_site_fract_z
_atom_site_U_iso_or_equiv
_atom_site_adp_type
_atom_site_occupancy
_atom_site_symmetry_multiplicity
_atom_site_calc_flag
_atom_site_refinement_flags
_atom_site_disorder_assembly
_atom_site_disorder_group
C1 C 0.9028(2) 0.3986(2) 1.1443(13) 0.038(2) Uani 1 1 d U . .
C2 C 0.9312(2) 0.3732(2) 0.9603(15) 0.049(3) Uani 1 1 d U . .
H26A H 0.9593 0.3595 1.0234 0.074 Uiso 1 1 calc R . .
H26B H 0.9398 0.3956 0.8470 0.074 Uiso 1 1 calc R . .
H26C H 0.9120 0.3486 0.8958 0.074 Uiso 1 1 calc R . .
C3 C 0.8921(2) 0.3638(2) 1.3370(13) 0.042(2) Uani 1 1 d U . .
H12A H 0.9211 0.3496 1.3873 0.063 Uiso 1 1 calc R . .
H12B H 0.8710 0.3396 1.2854 0.063 Uiso 1 1 calc R . .
H12C H 0.8776 0.3807 1.4579 0.063 Uiso 1 1 calc R . .
C4 C 0.9311(2) 0.4412(2) 1.2268(15) 0.048(2) Uani 1 1 d U . .
H19A H 0.9120 0.4595 1.3273 0.072 Uiso 1 1 calc R . .
H19B H 0.9402 0.4605 1.1021 0.072 Uiso 1 1 calc R . .
H19C H 0.9590 0.4303 1.3030 0.072 Uiso 1 1 calc R . .
C5 C 0.8578(3) 0.4613(3) 0.8109(13) 0.050(2) Uani 1 1 d U . .
H32A H 0.8841 0.4508 0.7223 0.074 Uiso 1 1 calc R . .
H32B H 0.8649 0.4917 0.8740 0.074 Uiso 1 1 calc R . .
H32C H 0.8301 0.4636 0.7188 0.074 Uiso 1 1 calc R . .
C6 C 0.8108(2) 0.4477(2) 1.2423(12) 0.033(2) Uani 1 1 d U . .
H28A H 0.7827 0.4600 1.1728 0.049 Uiso 1 1 calc R . .
H28B H 0.8284 0.4733 1.3080 0.049 Uiso 1 1 calc R . .
H28C H 0.8021 0.4254 1.3559 0.049 Uiso 1 1 calc R . .
C7 C 0.7749(2) 0.3706(2) 0.8652(11) 0.0241(18) Uani 1 1 d U . .
H16 H 0.7653 0.4025 0.8194 0.029 Uiso 1 1 calc R . .
C8 C 0.74412(19) 0.3546(2) 1.0472(12) 0.0261(17) Uani 1 1 d U . .
H20A H 0.7465 0.3773 1.1680 0.031 Uiso 1 1 calc R . .
H20B H 0.7561 0.3246 1.1021 0.031 Uiso 1 1 calc R . .
C9 C 0.69280(19) 0.3484(2) 0.9899(11) 0.0226(17) Uani 1 1 d U . .
H22 H 0.6785 0.3295 1.1092 0.027 Uiso 1 1 calc R . .
C10 C 0.66598(19) 0.3954(2) 0.9809(13) 0.0298(19) Uani 1 1 d U . .
H25A H 0.6736 0.4142 1.1114 0.036 Uiso 1 1 calc R . .
H25B H 0.6756 0.4131 0.8499 0.036 Uiso 1 1 calc R . .
C11 C 0.6153(2) 0.3869(2) 0.9730(12) 0.0324(19) Uani 1 1 d U . .
C12 C 0.6003(2) 0.3426(2) 0.8556(12) 0.0251(18) Uani 1 1 d U . .
H4 H 0.6008 0.3174 0.9678 0.030 Uiso 1 1 calc R . .
C13 C 0.5502(2) 0.3456(2) 0.7729(12) 0.0277(19) Uani 1 1 d U . .
C14 C 0.5399(2) 0.3861(2) 0.6174(12) 0.032(2) Uani 1 1 d U . .
H15A H 0.5644 0.3891 0.5053 0.039 Uiso 1 1 calc R . .
H15B H 0.5372 0.4157 0.6984 0.039 Uiso 1 1 calc R . .
C15 C 0.4929(2) 0.3726(2) 0.5120(14) 0.042(2) Uani 1 1 d U . .
H24A H 0.4667 0.3874 0.5900 0.050 Uiso 1 1 calc R . .
H24B H 0.4919 0.3820 0.3566 0.050 Uiso 1 1 calc R . .
C16 C 0.4908(3) 0.3203(3) 0.5337(14) 0.042(2) Uani 1 1 d U . .
C17 C 0.5346(2) 0.3021(2) 0.6407(14) 0.041(2) Uani 1 1 d U . .
C18 C 0.5261(2) 0.2591(3) 0.7793(16) 0.055(3) Uani 1 1 d U . .
H29A H 0.5559 0.2456 0.8230 0.083 Uiso 1 1 calc R . .
H29B H 0.5085 0.2363 0.6943 0.083 Uiso 1 1 calc R . .
H29C H 0.5084 0.2677 0.9099 0.083 Uiso 1 1 calc R . .
C19 C 0.5704(2) 0.2919(2) 0.4604(13) 0.040(2) Uani 1 1 d U . .
H10A H 0.5620 0.2627 0.3851 0.048 Uiso 1 1 calc R . .
H10B H 0.5699 0.3173 0.3514 0.048 Uiso 1 1 calc R . .
C20 C 0.6187(2) 0.2875(2) 0.5559(13) 0.0288(18) Uani 1 1 d U . .
C21 C 0.6439(2) 0.2493(2) 0.5303(14) 0.0355(19) Uani 1 1 d U . .
H11 H 0.6322 0.2258 0.4364 0.043 Uiso 1 1 calc R . .
C22 C 0.6918(2) 0.2699(2) 0.8205(13) 0.0297(19) Uani 1 1 d U . .
H18A H 0.7233 0.2647 0.8805 0.036 Uiso 1 1 calc R . .
H18B H 0.6691 0.2603 0.9329 0.036 Uiso 1 1 calc R . .
C23 C 0.6856(2) 0.3214(2) 0.7741(12) 0.0218(17) Uani 1 1 d U . .
C24 C 0.6353(2) 0.3292(2) 0.6852(12) 0.0248(18) Uani 1 1 d U . .
H8 H 0.6371 0.3557 0.5801 0.030 Uiso 1 1 calc R . .
C25 C 0.7200(2) 0.3365(2) 0.5957(11) 0.0242(18) Uani 1 1 d U . .
H13A H 0.7178 0.3145 0.4718 0.029 Uiso 1 1 calc R . .
H13B H 0.7110 0.3675 0.5415 0.029 Uiso 1 1 calc R . .
C26 C 0.7706(2) 0.3383(2) 0.6738(12) 0.0260(19) Uani 1 1 d U . .
H21A H 0.7810 0.3069 0.7164 0.031 Uiso 1 1 calc R . .
H21B H 0.7908 0.3493 0.5534 0.031 Uiso 1 1 calc R . .
O1 O 0.82193(13) 0.37168(13) 0.9347(8) 0.0256(12) Uani 1 1 d U . .
O2 O 0.68585(15) 0.24167(14) 0.6312(8) 0.0350(13) Uani 1 1 d U . .
O3 O 0.58769(16) 0.41201(18) 1.0677(9) 0.0573(17) Uani 1 1 d U . .
O4 O 0.51847(15) 0.34859(17) 0.9516(9) 0.0440(14) Uani 1 1 d U . .
H4A H 0.5217 0.3743 1.0144 0.066 Uiso 1 1 calc R . .
O5 O 0.45841(16) 0.29634(19) 0.4769(10) 0.0611(18) Uani 1 1 d U . .
O6A O 0.5000 0.5000 0.320(10) 0.130(10) Uani 0.123(7) 1 d PU A 1
O6B O 0.5000 0.5000 0.080(10) 0.130(10) Uani 0.127(7) 1 d PU A 2
Si1 Si 0.84695(6) 0.41853(7) 1.0356(4) 0.0410(7) Uani 1 1 d U . .

loop_
_atom_site_aniso_label
_atom_site_aniso_U_11
_atom_site_aniso_U_22
_atom_site_aniso_U_33
_atom_site_aniso_U_23
_atom_site_aniso_U_13
_atom_site_aniso_U_12
C1 0.042(5) 0.035(4) 0.037(5) -0.004(4) 0.000(4) -0.006(4)
C2 0.023(4) 0.041(4) 0.084(8) -0.010(5) -0.005(5) 0.005(3)
C3 0.046(5) 0.047(5) 0.032(5) 0.018(4) -0.004(4) 0.010(4)
C4 0.038(5) 0.035(5) 0.072(6) -0.009(4) -0.017(5) 0.005(4)
C5 0.056(5) 0.053(5) 0.041(6) 0.011(5) -0.016(5) -0.005(4)
C6 0.041(5) 0.026(4) 0.032(5) -0.008(4) -0.004(4) 0.004(4)
C7 0.025(4) 0.019(4) 0.028(5) -0.002(4) 0.001(4) -0.001(3)
C8 0.024(4) 0.032(4) 0.023(4) 0.004(4) -0.014(4) 0.004(3)
C9 0.027(4) 0.025(4) 0.016(5) 0.010(3) -0.001(3) 0.004(3)
C10 0.024(4) 0.031(4) 0.034(5) -0.004(4) -0.006(4) 0.007(3)
C11 0.032(5) 0.047(5) 0.018(5) -0.004(4) -0.007(4) 0.010(4)
C12 0.013(4) 0.033(4) 0.030(5) 0.001(4) -0.003(4) 0.004(3)
C13 0.024(4) 0.040(5) 0.019(5) 0.000(4) 0.006(4) 0.008(4)
C14 0.011(4) 0.050(5) 0.036(5) -0.004(4) 0.004(4) 0.001(3)
C15 0.033(4) 0.057(5) 0.036(5) -0.005(4) 0.013(4) 0.002(4)
C16 0.017(4) 0.076(6) 0.034(5) -0.016(5) 0.014(4) -0.007(4)
C17 0.026(5) 0.046(5) 0.051(6) 0.010(5) 0.008(4) 0.005(4)
C18 0.031(5) 0.052(5) 0.083(7) 0.007(5) 0.020(5) -0.009(4)
C19 0.031(4) 0.048(5) 0.042(5) 0.001(4) -0.003(5) -0.009(4)
C20 0.017(4) 0.040(4) 0.030(5) 0.004(4) 0.011(4) 0.001(4)
C21 0.019(4) 0.039(5) 0.048(5) -0.006(5) 0.005(4) -0.001(4)
C22 0.025(4) 0.021(4) 0.043(5) 0.002(4) 0.004(4) 0.002(3)
C23 0.018(4) 0.019(4) 0.028(5) 0.003(4) 0.006(4) 0.002(3)
C24 0.018(4) 0.021(4) 0.036(5) -0.001(4) -0.005(4) -0.006(3)
C25 0.029(4) 0.017(4) 0.026(5) -0.002(3) -0.001(4) 0.001(3)
C26 0.020(4) 0.021(4) 0.037(5) 0.005(4) 0.007(4) -0.001(3)
O1 0.014(3) 0.025(2) 0.038(3) -0.006(2) -0.002(2) 0.0001(19)
O2 0.031(3) 0.025(3) 0.050(4) -0.011(3) 0.002(3) -0.001(2)
O3 0.033(3) 0.084(4) 0.055(4) -0.042(4) -0.006(3) 0.026(3)
O4 0.028(3) 0.072(4) 0.032(3) 0.002(3) 0.015(3) 0.012(3)
O5 0.020(3) 0.087(4) 0.077(5) -0.018(4) -0.003(3) -0.013(3)
O6A 0.049(5) 0.049(5) 0.29(3) 0.000 0.000 0.000
O6B 0.049(5) 0.049(5) 0.29(3) 0.000 0.000 0.000
Si1 0.0317(12) 0.0447(13) 0.0466(15) -0.0140(13) 0.0016(12) -0.0068(11)

loop_
_atom_type_symbol
_atom_type_description
_atom_type_scat_dispersion_real
_atom_type_scat_dispersion_imag
_atom_type_scat_source
C C 0.0033 0.0016 'International Tables Vol C Tables 4.2.6.8 and 6.1.1.4'
H H 0.0000 0.0000 'International Tables Vol C Tables 4.2.6.8 and 6.1.1.4'
O O 0.0106 0.0060 'International Tables Vol C Tables 4.2.6.8 and 6.1.1.4'
Si Si 0.0817 0.0704 'International Tables Vol C Tables 4.2.6.8 and 6.1.1.4'

loop_
_geom_angle_atom_site_label_1
_geom_angle_atom_site_label_2
_geom_angle_atom_site_label_3
_geom_angle
C4 C1 C2 109.1(6)
C4 C1 C3 111.1(7)
C2 C1 C3 110.0(6)
C4 C1 Si1 109.3(5)
C2 C1 Si1 110.0(6)
C3 C1 Si1 107.4(5)
C1 C2 H26A 109.5
C1 C2 H26B 109.5
H26A C2 H26B 109.5
C1 C2 H26C 109.5
H26A C2 H26C 109.5
H26B C2 H26C 109.5
C1 C3 H12A 109.5
C1 C3 H12B 109.5
H12A C3 H12B 109.5
C1 C3 H12C 109.5
H12A C3 H12C 109.5
H12B C3 H12C 109.5
C1 C4 H19A 109.5
C1 C4 H19B 109.5
H19A C4 H19B 109.5
C1 C4 H19C 109.5
H19A C4 H19C 109.5
H19B C4 H19C 109.5
Si1 C5 H32A 109.5
Si1 C5 H32B 109.5
H32A C5 H32B 109.5
Si1 C5 H32C 109.5
H32A C5 H32C 109.5
H32B C5 H32C 109.5
Si1 C6 H28A 109.5
Si1 C6 H28B 109.5
H28A C6 H28B 109.5
Si1 C6 H28C 109.5
H28A C6 H28C 109.5
H28B C6 H28C 109.5
O1 C7 C8 110.4(5)
O1 C7 C26 109.0(5)
C8 C7 C26 110.1(5)
O1 C7 H16 109.1
C8 C7 H16 109.1
C26 C7 H16 109.1
C7 C8 C9 115.9(6)
C7 C8 H20A 108.3
C9 C8 H20A 108.3
C7 C8 H20B 108.3
C9 C8 H20B 108.3
H20A C8 H20B 107.4
C8 C9 C23 112.6(5)
C8 C9 C10 112.7(5)
C23 C9 C10 109.8(5)
C8 C9 H22 107.1
C23 C9 H22 107.1
C10 C9 H22 107.1
C11 C10 C9 110.2(5)
C11 C10 H25A 109.6
C9 C10 H25A 109.6
C11 C10 H25B 109.6
C9 C10 H25B 109.6
H25A C10 H25B 108.1
O3 C11 C10 121.9(6)
O3 C11 C12 122.3(6)
C10 C11 C12 115.6(6)
C24 C12 C11 110.8(5)
C24 C12 C13 114.6(6)
C11 C12 C13 112.1(5)
C24 C12 H4 106.3
C11 C12 H4 106.3
C13 C12 H4 106.3
O4 C13 C12 110.7(6)
O4 C13 C14 107.7(5)
C12 C13 C14 115.5(6)
O4 C13 C17 105.2(5)
C12 C13 C17 113.6(5)
C14 C13 C17 103.4(6)
C13 C14 C15 103.7(5)
C13 C14 H15A 111.0
C15 C14 H15A 111.0
C13 C14 H15B 111.0
C15 C14 H15B 111.0
H15A C14 H15B 109.0
C16 C15 C14 104.4(6)
C16 C15 H24A 110.9
C14 C15 H24A 110.9
C16 C15 H24B 110.9
C14 C15 H24B 110.9
H24A C15 H24B 108.9
O5 C16 C17 124.7(7)
O5 C16 C15 125.0(7)
C17 C16 C15 110.4(6)
C16 C17 C18 112.8(6)
C16 C17 C19 108.3(7)
C18 C17 C19 110.6(6)
C16 C17 C13 100.9(6)
C18 C17 C13 114.3(7)
C19 C17 C13 109.5(5)
C17 C18 H29A 109.5
C17 C18 H29B 109.5
H29A C18 H29B 109.5
C17 C18 H29C 109.5
H29A C18 H29C 109.5
H29B C18 H29C 109.5
C20 C19 C17 110.8(7)
C20 C19 H10A 109.5
C17 C19 H10A 109.5
C20 C19 H10B 109.5
C17 C19 H10B 109.5
H10A C19 H10B 108.1
C21 C20 C24 123.1(6)
C21 C20 C19 121.7(7)
C24 C20 C19 115.2(5)
C20 C21 O2 124.1(7)
C20 C21 H11 118.0
O2 C21 H11 118.0
O2 C22 C23 113.0(6)
O2 C22 H18A 109.0
C23 C22 H18A 109.0
O2 C22 H18B 109.0
C23 C22 H18B 109.0
H18A C22 H18B 107.8
C22 C23 C25 109.3(5)
C22 C23 C9 108.4(5)
C25 C23 C9 112.3(5)
C22 C23 C24 108.2(5)
C25 C23 C24 108.1(5)
C9 C23 C24 110.5(5)
C12 C24 C20 110.9(5)
C12 C24 C23 114.6(6)
C20 C24 C23 111.2(5)
C12 C24 H8 106.5
C20 C24 H8 106.5
C23 C24 H8 106.5
C26 C25 C23 113.6(6)
C26 C25 H13A 108.8
C23 C25 H13A 108.8
C26 C25 H13B 108.8
C23 C25 H13B 108.8
H13A C25 H13B 107.7
C7 C26 C25 110.0(5)
C7 C26 H21A 109.7
C25 C26 H21A 109.7
C7 C26 H21B 109.7
C25 C26 H21B 109.7
H21A C26 H21B 108.2
C7 O1 Si1 123.2(4)
C21 O2 C22 112.3(5)
C13 O4 H4A 109.5
O1 Si1 C1 105.3(3)
O1 Si1 C6 112.6(3)
C1 Si1 C6 113.0(4)
O1 Si1 C5 109.6(3)
C1 Si1 C5 109.0(3)
C6 Si1 C5 107.4(3)

loop_
_geom_bond_atom_site_label_1
_geom_bond_atom_site_label_2
_geom_bond_distance
C1 C4 1.558(9)
C1 C2 1.572(11)
C1 C3 1.578(10)
C1 Si1 1.834(8)
C2 H26A 0.9800
C2 H26B 0.9800
C2 H26C 0.9800
C3 H12A 0.9800
C3 H12B 0.9800
C3 H12C 0.9800
C4 H19A 0.9800
C4 H19B 0.9800
C4 H19C 0.9800
C5 Si1 1.873(8)
C5 H32A 0.9800
C5 H32B 0.9800
C5 H32C 0.9800
C6 Si1 1.842(7)
C6 H28A 0.9800
C6 H28B 0.9800
C6 H28C 0.9800
C7 O1 1.421(7)
C7 C8 1.496(9)
C7 C26 1.500(9)
C7 H16 1.0000
C8 C9 1.530(8)
C8 H20A 0.9900
C8 H20B 0.9900
C9 C23 1.547(10)
C9 C10 1.560(8)
C9 H22 1.0000
C10 C11 1.482(8)
C10 H25A 0.9900
C10 H25B 0.9900
C11 O3 1.222(7)
C11 C12 1.526(9)
C12 C24 1.501(9)
C12 C13 1.533(8)
C12 H4 1.0000
C13 O4 1.429(8)
C13 C14 1.536(9)
C13 C17 1.557(10)
C14 C15 1.549(9)
C14 H15A 0.9900
C14 H15B 0.9900
C15 C16 1.513(10)
C15 H24A 0.9900
C15 H24B 0.9900
C16 O5 1.211(8)
C16 C17 1.515(11)
C17 C18 1.522(10)
C17 C19 1.539(10)
C18 H29A 0.9800
C18 H29B 0.9800
C18 H29C 0.9800
C19 C20 1.517(9)
C19 H10A 0.9900
C19 H10B 0.9900
C20 C21 1.328(9)
C20 C24 1.514(9)
C21 O2 1.375(8)
C21 H11 0.9500
C22 O2 1.427(8)
C22 C23 1.522(8)
C22 H18A 0.9900
C22 H18B 0.9900
C23 C25 1.538(9)
C23 C24 1.565(8)
C24 H8 1.0000
C25 C26 1.536(8)
C25 H13A 0.9900
C25 H13B 0.9900
C26 H21A 0.9900
C26 H21B 0.9900
O1 Si1 1.650(4)
O4 H4A 0.8400
